data_7033791
loop_
_publ_author_name
'Sgro, Michael J.'
'Piers, Warren E.'
'Romero, Patricio E.'

_publ_section_title
;
 Synthesis, structural characterization and thermal properties of copper
 and silver silyl complexes.
;
_journal_issue 8
_journal_name_full 'Dalton transactions (Cambridge, England : 2003)'
_journal_page_first 3817
_journal_page_last 3828
_journal_paper_doi 10.1039/c4dt03770g
_journal_volume 44
_journal_year 2015
_chemical_formula_sum 'C14 H35 Ag N2 Si4'
_chemical_formula_weight 451.67
_space_group_IT_number 15
_symmetry_cell_setting monoclinic
_symmetry_space_group_name_Hall '-C 2yc'
_symmetry_space_group_name_H-M 'C 1 2/c 1'
_atom_sites_solution_hydrogens geom
_atom_sites_solution_primary direct
_atom_sites_solution_secondary difmap
_audit_creation_method SHELXL-97
_audit_update_record
;
2014-12-04 deposited with the CCDC.
2015-01-12 downloaded from the CCDC.
;
_cell_angle_alpha 90.00
_cell_angle_beta 132.9960(10)
_cell_angle_gamma 90.00
_cell_formula_units_Z 8
_cell_length_a 32.4050(8)
_cell_length_b 8.7450(2)
_cell_length_c 23.0820(6)
_cell_measurement_reflns_used 8031
_cell_measurement_temperature 150(2)
_cell_measurement_theta_max 27.485
_cell_measurement_theta_min 0.998
_cell_volume 4784.1(2)
_computing_cell_refinement 'HKL DENZO (Otwinowski & Minor, 1997)'
_computing_data_collection 'COLLECT (Hooft, 1998)'
_computing_data_reduction 'SCALEPACK (Otwinowski & Minor, 1997)'
_computing_molecular_graphics 'ORTEP-3 (Farrugia, 1997)'
_computing_publication_material 'SHELXL-97 (Sheldrick, 2008)'
_computing_structure_refinement 'SHELXL-97 (Sheldrick, 2008)'
_computing_structure_solution 'SIR92 (Altomare et al., 1991)'
_diffrn_ambient_temperature 150(2)
_diffrn_measured_fraction_theta_full 0.993
_diffrn_measured_fraction_theta_max 0.993
_diffrn_measurement_device_type 'Bruker P4'
_diffrn_measurement_method '\w scans'
_diffrn_radiation_monochromator graphite
_diffrn_radiation_source 'fine-focus sealed tube'
_diffrn_radiation_type MoK\a
_diffrn_radiation_wavelength 0.71073
_diffrn_reflns_av_R_equivalents 0.0361
_diffrn_reflns_av_sigmaI/netI 0.0318
_diffrn_reflns_limit_h_max 38
_diffrn_reflns_limit_h_min -38
_diffrn_reflns_limit_k_max 8
_diffrn_reflns_limit_k_min -10
_diffrn_reflns_limit_l_max 27
_diffrn_reflns_limit_l_min -27
_diffrn_reflns_number 11721
_diffrn_reflns_theta_full 25.00
_diffrn_reflns_theta_max 25.00
_diffrn_reflns_theta_min 1.72
_exptl_absorpt_coefficient_mu 1.040
_exptl_absorpt_correction_T_max 0.9214
_exptl_absorpt_correction_T_min 0.8512
_exptl_absorpt_correction_type multi-scan
_exptl_absorpt_process_details 'SORTAV: (Blessing, 1997)'
_exptl_crystal_colour Colorless
_exptl_crystal_density_diffrn 1.254
_exptl_crystal_density_method 'not measured'
_exptl_crystal_description Needles
_exptl_crystal_F_000 1888
_exptl_crystal_size_max 0.16
_exptl_crystal_size_mid 0.08
_exptl_crystal_size_min 0.08
_refine_diff_density_max 1.077
_refine_diff_density_min -0.515
_refine_diff_density_rms 0.124
_refine_ls_extinction_method none
_refine_ls_goodness_of_fit_ref 1.193
_refine_ls_hydrogen_treatment constr
_refine_ls_matrix_type full
_refine_ls_number_parameters 201
_refine_ls_number_reflns 4191
_refine_ls_number_restraints 0
_refine_ls_restrained_S_all 1.193
_refine_ls_R_factor_all 0.0684
_refine_ls_R_factor_gt 0.0604
_refine_ls_shift/su_max 0.000
_refine_ls_shift/su_mean 0.000
_refine_ls_structure_factor_coef Fsqd
_refine_ls_weighting_details 'calc w=1/[\s^2^(Fo^2^)+(0.0000P)^2^+100.9311P] where P=(Fo^2^+2Fc^2^)/3'
_refine_ls_weighting_scheme calc
_refine_ls_wR_factor_gt 0.1403
_refine_ls_wR_factor_ref 0.1446
_reflns_number_gt 3726
_reflns_number_total 4191
_reflns_threshold_expression >2sigma(I)
_cod_data_source_file c4dt03770g2.cif
_cod_data_source_block compound2
_cod_depositor_comments
;
The following automatic conversions were performed:

'_symmetry_cell_setting' value 'Monoclinic' changed to 'monoclinic'
according to
/usr/data/users/saulius/crontab/automatic-downloads/rss-feeds/RSC/lib/dictionaries/cif_core.dic
dictionary named 'cif_core.dic' version 2.4.2 from 2011-04-26.

Automatic conversion script
Id: cif_fix_values 3008 2015-01-20 13:52:24Z robertas 

 Adding full bibliography for 7033789--7033802.cif.
;
_cod_original_sg_symbol_H-M C2/c
_cod_database_code 7033791

loop_
_symmetry_equiv_pos_as_xyz
'x, y, z'
'-x, y, -z+1/2'
'x+1/2, y+1/2, z'
'-x+1/2, y+1/2, -z+1/2'
'-x, -y, -z'
'x, -y, z-1/2'
'-x+1/2, -y+1/2, -z'
'x+1/2, -y+1/2, z-1/2'

loop_
_atom_site_label
_atom_site_type_symbol
_atom_site_fract_x
_atom_site_fract_y
_atom_site_fract_z
_atom_site_U_iso_or_equiv
_atom_site_adp_type
_atom_site_occupancy
_atom_site_symmetry_multiplicity
_atom_site_calc_flag
_atom_site_refinement_flags
Ag1 Ag 0.12441(2) 0.26617(7) 0.13592(3) 0.03327(18) Uani 1 1 d .
Si1 Si 0.13086(8) 0.3704(2) 0.23725(11) 0.0300(4) Uani 1 1 d .
Si2 Si 0.12306(9) 0.2027(2) 0.30736(12) 0.0351(5) Uani 1 1 d .
Si3 Si 0.21598(9) 0.4999(3) 0.32895(13) 0.0385(5) Uani 1 1 d .
Si4 Si 0.05795(9) 0.5465(2) 0.17427(12) 0.0358(5) Uani 1 1 d .
N1 N 0.1343(2) 0.2881(8) 0.0114(3) 0.0390(15) Uani 1 1 d .
N2 N 0.0873(2) 0.0873(8) -0.0122(3) 0.0361(14) Uani 1 1 d .
C1 C 0.1154(3) 0.2065(9) 0.0392(4) 0.0358(17) Uani 1 1 d .
C2 C 0.1177(4) 0.2198(12) -0.0561(5) 0.054(2) Uani 1 1 d .
H2 H 0.1253 0.2541 -0.0861 0.065 Uiso 1 1 calc R
C3 C 0.0893(4) 0.0987(12) -0.0691(5) 0.052(2) Uani 1 1 d .
H3 H 0.0729 0.0304 -0.1107 0.062 Uiso 1 1 calc R
C4 C 0.1669(4) 0.4266(10) 0.0472(5) 0.050(2) Uani 1 1 d .
H4A H 0.1438 0.5126 0.0148 0.075 Uiso 1 1 calc R
H4B H 0.1986 0.4214 0.0516 0.075 Uiso 1 1 calc R
H4C H 0.1802 0.4383 0.0989 0.075 Uiso 1 1 calc R
C5 C 0.0618(4) -0.0323(11) -0.0042(5) 0.053(2) Uani 1 1 d .
H5A H 0.0670 -0.0135 0.0414 0.079 Uiso 1 1 calc R
H5B H 0.0789 -0.1281 0.0021 0.079 Uiso 1 1 calc R
H5C H 0.0222 -0.0362 -0.0507 0.079 Uiso 1 1 calc R
C6 C 0.1271(7) 0.2907(15) 0.3832(7) 0.104(5) Uani 1 1 d .
H6A H 0.0962 0.3607 0.3585 0.156 Uiso 1 1 calc R
H6B H 0.1621 0.3450 0.4204 0.156 Uiso 1 1 calc R
H6C H 0.1250 0.2126 0.4103 0.156 Uiso 1 1 calc R
C7 C 0.0553(4) 0.0973(13) 0.2389(6) 0.069(3) Uani 1 1 d .
H7A H 0.0479 0.0502 0.2686 0.104 Uiso 1 1 calc R
H7B H 0.0576 0.0199 0.2117 0.104 Uiso 1 1 calc R
H7C H 0.0254 0.1672 0.2011 0.104 Uiso 1 1 calc R
C8 C 0.1799(5) 0.0557(15) 0.3607(8) 0.099(5) Uani 1 1 d .
H8A H 0.2161 0.1052 0.3964 0.148 Uiso 1 1 calc R
H8B H 0.1769 -0.0039 0.3230 0.148 Uiso 1 1 calc R
H8C H 0.1761 -0.0101 0.3900 0.148 Uiso 1 1 calc R
C9 C 0.2763(4) 0.3697(15) 0.3833(7) 0.084(4) Uani 1 1 d .
H9A H 0.3103 0.4276 0.4105 0.126 Uiso 1 1 calc R
H9B H 0.2715 0.3005 0.3468 0.126 Uiso 1 1 calc R
H9C H 0.2787 0.3127 0.4210 0.126 Uiso 1 1 calc R
C10 C 0.2224(4) 0.6087(14) 0.4036(6) 0.075(3) Uani 1 1 d .
H10A H 0.2237 0.5387 0.4369 0.112 Uiso 1 1 calc R
H10B H 0.1905 0.6752 0.3773 0.112 Uiso 1 1 calc R
H10C H 0.2564 0.6684 0.4354 0.112 Uiso 1 1 calc R
C11 C 0.2244(4) 0.6410(15) 0.2767(6) 0.084(4) Uani 1 1 d .
H11A H 0.2596 0.6941 0.3148 0.126 Uiso 1 1 calc R
H11B H 0.1940 0.7133 0.2486 0.126 Uiso 1 1 calc R
H11C H 0.2240 0.5882 0.2399 0.126 Uiso 1 1 calc R
C12 C 0.0553(5) 0.6548(15) 0.2410(6) 0.085(4) Uani 1 1 d .
H12A H 0.0212 0.7139 0.2099 0.128 Uiso 1 1 calc R
H12B H 0.0872 0.7220 0.2740 0.128 Uiso 1 1 calc R
H12C H 0.0560 0.5845 0.2737 0.128 Uiso 1 1 calc R
C13 C 0.0640(5) 0.6939(14) 0.1220(7) 0.085(4) Uani 1 1 d .
H13A H 0.0377 0.7750 0.1042 0.128 Uiso 1 1 calc R
H13B H 0.0558 0.6481 0.0773 0.128 Uiso 1 1 calc R
H13C H 0.1016 0.7344 0.1576 0.128 Uiso 1 1 calc R
C14 C -0.0110(4) 0.4484(13) 0.0982(8) 0.108(6) Uani 1 1 d .
H14A H -0.0230 0.4048 0.1229 0.163 Uiso 1 1 calc R
H14B H -0.0070 0.3687 0.0736 0.163 Uiso 1 1 calc R
H14C H -0.0386 0.5209 0.0587 0.163 Uiso 1 1 calc R

loop_
_atom_site_aniso_label
_atom_site_aniso_U_11
_atom_site_aniso_U_22
_atom_site_aniso_U_33
_atom_site_aniso_U_23
_atom_site_aniso_U_13
_atom_site_aniso_U_12
Ag1 0.0338(3) 0.0387(3) 0.0294(3) -0.0030(3) 0.0224(3) -0.0002(3)
Si1 0.0271(10) 0.0347(11) 0.0258(10) -0.0020(8) 0.0171(9) -0.0006(8)
Si2 0.0371(11) 0.0333(11) 0.0315(11) 0.0008(9) 0.0220(10) -0.0008(9)
Si3 0.0305(10) 0.0463(13) 0.0318(11) -0.0083(10) 0.0185(10) -0.0087(10)
Si4 0.0351(11) 0.0348(11) 0.0321(11) 0.0014(9) 0.0208(10) 0.0037(9)
N1 0.031(3) 0.053(4) 0.030(3) 0.015(3) 0.020(3) 0.011(3)
N2 0.027(3) 0.045(4) 0.025(3) -0.003(3) 0.013(3) 0.004(3)
C1 0.032(4) 0.045(4) 0.034(4) 0.002(3) 0.025(3) 0.008(3)
C2 0.050(5) 0.082(7) 0.036(4) 0.013(5) 0.032(4) 0.015(5)
C3 0.049(5) 0.073(7) 0.034(4) -0.006(4) 0.029(4) 0.010(5)
C4 0.045(5) 0.051(5) 0.044(5) 0.007(4) 0.026(4) -0.006(4)
C5 0.047(5) 0.053(5) 0.042(5) -0.012(4) 0.024(4) -0.009(4)
C6 0.197(15) 0.085(9) 0.092(9) -0.038(7) 0.123(11) -0.056(10)
C7 0.063(6) 0.077(7) 0.056(6) -0.006(5) 0.036(5) -0.035(6)
C8 0.073(8) 0.093(9) 0.132(12) 0.061(9) 0.070(8) 0.031(7)
C9 0.030(5) 0.091(9) 0.076(7) -0.007(7) 0.015(5) -0.005(5)
C10 0.061(6) 0.099(9) 0.066(7) -0.043(6) 0.043(6) -0.034(6)
C11 0.059(6) 0.108(10) 0.053(6) 0.004(6) 0.026(5) -0.041(7)
C12 0.096(9) 0.097(9) 0.066(7) 0.005(7) 0.056(7) 0.046(7)
C13 0.099(9) 0.077(8) 0.104(9) 0.054(7) 0.079(8) 0.040(7)
C14 0.032(5) 0.044(6) 0.139(12) -0.010(7) 0.015(6) 0.007(5)

loop_
_atom_type_symbol
_atom_type_description
_atom_type_scat_dispersion_real
_atom_type_scat_dispersion_imag
_atom_type_scat_source
C C 0.0033 0.0016 'International Tables Vol C Tables 4.2.6.8 and 6.1.1.4'
H H 0.0000 0.0000 'International Tables Vol C Tables 4.2.6.8 and 6.1.1.4'
Ag Ag -0.8971 1.1015 'International Tables Vol C Tables 4.2.6.8 and 6.1.1.4'
N N 0.0061 0.0033 'International Tables Vol C Tables 4.2.6.8 and 6.1.1.4'
Si Si 0.0817 0.0704 'International Tables Vol C Tables 4.2.6.8 and 6.1.1.4'

loop_
_geom_angle_atom_site_label_1
_geom_angle_atom_site_label_2
_geom_angle_atom_site_label_3
_geom_angle
C1 Ag1 Si1 171.6(2)
Si4 Si1 Si2 107.92(11)
Si4 Si1 Si3 108.41(11)
Si2 Si1 Si3 107.37(11)
Si4 Si1 Ag1 105.58(9)
Si2 Si1 Ag1 117.66(10)
Si3 Si1 Ag1 109.59(9)
C6 Si2 C7 107.1(6)
C6 Si2 C8 105.4(7)
C7 Si2 C8 106.4(6)
C6 Si2 Si1 115.4(4)
C7 Si2 Si1 110.4(3)
C8 Si2 Si1 111.6(4)
C9 Si3 C10 107.0(6)
C9 Si3 C11 107.2(6)
C10 Si3 C11 106.7(6)
C9 Si3 Si1 111.7(4)
C10 Si3 Si1 114.1(3)
C11 Si3 Si1 109.8(3)
C12 Si4 C14 108.2(6)
C12 Si4 C13 105.6(6)
C14 Si4 C13 107.2(6)
C12 Si4 Si1 114.9(4)
C14 Si4 Si1 109.9(3)
C13 Si4 Si1 110.7(4)
C1 N1 C2 110.5(7)
C1 N1 C4 124.3(7)
C2 N1 C4 125.3(7)
C1 N2 C3 109.9(7)
C1 N2 C5 123.6(6)
C3 N2 C5 126.4(7)
N1 C1 N2 103.9(6)
N1 C1 Ag1 126.2(6)
N2 C1 Ag1 129.7(6)
C3 C2 N1 106.5(8)
C3 C2 H2 126.8
N1 C2 H2 126.8
C2 C3 N2 109.2(8)
C2 C3 H3 125.4
N2 C3 H3 125.4
N1 C4 H4A 109.5
N1 C4 H4B 109.5
H4A C4 H4B 109.5
N1 C4 H4C 109.5
H4A C4 H4C 109.5
H4B C4 H4C 109.5
N2 C5 H5A 109.5
N2 C5 H5B 109.5
H5A C5 H5B 109.5
N2 C5 H5C 109.5
H5A C5 H5C 109.5
H5B C5 H5C 109.5
Si2 C6 H6A 109.5
Si2 C6 H6B 109.5
H6A C6 H6B 109.5
Si2 C6 H6C 109.5
H6A C6 H6C 109.5
H6B C6 H6C 109.5
Si2 C7 H7A 109.5
Si2 C7 H7B 109.5
H7A C7 H7B 109.5
Si2 C7 H7C 109.5
H7A C7 H7C 109.5
H7B C7 H7C 109.5
Si2 C8 H8A 109.5
Si2 C8 H8B 109.5
H8A C8 H8B 109.5
Si2 C8 H8C 109.5
H8A C8 H8C 109.5
H8B C8 H8C 109.5
Si3 C9 H9A 109.5
Si3 C9 H9B 109.5
H9A C9 H9B 109.5
Si3 C9 H9C 109.5
H9A C9 H9C 109.5
H9B C9 H9C 109.5
Si3 C10 H10A 109.5
Si3 C10 H10B 109.5
H10A C10 H10B 109.5
Si3 C10 H10C 109.5
H10A C10 H10C 109.5
H10B C10 H10C 109.5
Si3 C11 H11A 109.5
Si3 C11 H11B 109.5
H11A C11 H11B 109.5
Si3 C11 H11C 109.5
H11A C11 H11C 109.5
H11B C11 H11C 109.5
Si4 C12 H12A 109.5
Si4 C12 H12B 109.5
H12A C12 H12B 109.5
Si4 C12 H12C 109.5
H12A C12 H12C 109.5
H12B C12 H12C 109.5
Si4 C13 H13A 109.5
Si4 C13 H13B 109.5
H13A C13 H13B 109.5
Si4 C13 H13C 109.5
H13A C13 H13C 109.5
H13B C13 H13C 109.5
Si4 C14 H14A 109.5
Si4 C14 H14B 109.5
H14A C14 H14B 109.5
Si4 C14 H14C 109.5
H14A C14 H14C 109.5
H14B C14 H14C 109.5

loop_
_geom_bond_atom_site_label_1
_geom_bond_atom_site_label_2
_geom_bond_distance
Ag1 C1 2.110(7)
Ag1 Si1 2.383(2)
Si1 Si4 2.320(3)
Si1 Si2 2.322(3)
Si1 Si3 2.326(3)
Si2 C6 1.834(10)
Si2 C7 1.854(9)
Si2 C8 1.863(11)
Si3 C9 1.829(11)
Si3 C10 1.852(10)
Si3 C11 1.872(10)
Si4 C12 1.861(10)
Si4 C14 1.861(10)
Si4 C13 1.865(10)
N1 C1 1.355(9)
N1 C2 1.388(11)
N1 C4 1.441(11)
N2 C1 1.361(10)
N2 C3 1.363(10)
N2 C5 1.421(11)
C2 C3 1.296(13)
C2 H2 0.9300
C3 H3 0.9300
C4 H4A 0.9600
C4 H4B 0.9600
C4 H4C 0.9600
C5 H5A 0.9600
C5 H5B 0.9600
C5 H5C 0.9600
C6 H6A 0.9600
C6 H6B 0.9600
C6 H6C 0.9600
C7 H7A 0.9600
C7 H7B 0.9600
C7 H7C 0.9600
C8 H8A 0.9600
C8 H8B 0.9600
C8 H8C 0.9600
C9 H9A 0.9600
C9 H9B 0.9600
C9 H9C 0.9600
C10 H10A 0.9600
C10 H10B 0.9600
C10 H10C 0.9600
C11 H11A 0.9600
C11 H11B 0.9600
C11 H11C 0.9600
C12 H12A 0.9600
C12 H12B 0.9600
C12 H12C 0.9600
C13 H13A 0.9600
C13 H13B 0.9600
C13 H13C 0.9600
C14 H14A 0.9600
C14 H14B 0.9600
C14 H14C 0.9600
